data_4319714
loop_
_publ_author_name
'Xiaoyuan Chen'
'Frank J. Femia'
'John W. Babich'
'Jon A. Zubieta'

_publ_section_title
;
 Rhenium(I) Carbonyl Complexes of 2,4,6-Tris(2-pyridyl)-1,3,5-triazine
 (TPT). Rhenium(I)-Promoted Methoxylation of the Triazine Ring Carbon Atom
 in Dinuclear Rhenium Complexes
;
_journal_name_full 'Inorganic Chemistry'
_journal_page_first 2769
_journal_page_last 2777
_journal_paper_doi 10.1021/ic000446g
_journal_volume 40
_journal_year 2001
_chemical_formula_sum 'C26 H20 Br2 N6 O8 Re2'
_chemical_formula_weight 1076.69
_chemical_name_systematic
; 
 ? 
;
_space_group_IT_number 15
_symmetry_cell_setting monoclinic
_symmetry_space_group_name_Hall '-C 2yc'
_symmetry_space_group_name_H-M 'C 1 2/c 1'
_atom_sites_solution_hydrogens geom
_atom_sites_solution_primary direct
_atom_sites_solution_secondary difmap
_audit_creation_method SHELXL-97
_cell_angle_alpha 90.00
_cell_angle_beta 116.925(2)
_cell_angle_gamma 90.00
_cell_formula_units_Z 8
_cell_length_a 27.513(3)
_cell_length_b 16.7400(16)
_cell_length_c 14.8373(15)
_cell_measurement_temperature 90(2)
_cell_volume 6092.8(11)
_computing_structure_refinement 'SHELXL-97 (Sheldrick, 1997)'
_computing_structure_solution 'SHELXS-97 (Sheldrick, 1990)'
_diffrn_ambient_temperature 90(2)
_diffrn_measured_fraction_theta_full 0.968
_diffrn_measured_fraction_theta_max 0.968
_diffrn_radiation_monochromator graphite
_diffrn_radiation_source 'fine-focus sealed tube'
_diffrn_radiation_type MoK\a
_diffrn_radiation_wavelength 0.71073
_diffrn_reflns_av_R_equivalents 0.0947
_diffrn_reflns_av_sigmaI/netI 0.1807
_diffrn_reflns_limit_h_max 35
_diffrn_reflns_limit_h_min -35
_diffrn_reflns_limit_k_max 15
_diffrn_reflns_limit_k_min -22
_diffrn_reflns_limit_l_max 19
_diffrn_reflns_limit_l_min -19
_diffrn_reflns_number 19936
_diffrn_reflns_theta_full 28.29
_diffrn_reflns_theta_max 28.29
_diffrn_reflns_theta_min 1.47
_exptl_absorpt_coefficient_mu 10.621
_exptl_crystal_colour red
_exptl_crystal_density_diffrn 2.345
_exptl_crystal_density_method 'not measured'
_exptl_crystal_description block
_exptl_crystal_F_000 4008
_exptl_crystal_size_max 0.2
_exptl_crystal_size_mid 0.2
_exptl_crystal_size_min 0.1
_refine_diff_density_max 2.090
_refine_diff_density_min -1.244
_refine_diff_density_rms 0.281
_refine_ls_extinction_method none
_refine_ls_goodness_of_fit_ref 0.940
_refine_ls_hydrogen_treatment mixed
_refine_ls_matrix_type full
_refine_ls_number_parameters 394
_refine_ls_number_reflns 7332
_refine_ls_number_restraints 0
_refine_ls_restrained_S_all 0.940
_refine_ls_R_factor_all 0.1206
_refine_ls_R_factor_gt 0.0477
_refine_ls_shift/su_max 0.001
_refine_ls_shift/su_mean 0.000
_refine_ls_structure_factor_coef Fsqd
_refine_ls_weighting_details 'calc w=1/[\s^2^(Fo^2^)+(0.0367P)^2^+8.3536P] where P=(Fo^2^+2Fc^2^)/3'
_refine_ls_weighting_scheme calc
_refine_ls_wR_factor_gt 0.0884
_refine_ls_wR_factor_ref 0.1161
_reflns_number_gt 3839
_reflns_number_total 7332
_reflns_threshold_expression >2sigma(I)
_cod_data_source_file ic000446g_7.cif
_cod_data_source_block '[mu-C3N3(OMe)(py)2(pyH)][ReBr(CO)3]2.MeOH_(6)'
_cod_original_cell_volume 6092.8(10)
_cod_database_code 4319714

loop_
_symmetry_equiv_pos_as_xyz
'x, y, z'
'-x, y, -z+1/2'
'x+1/2, y+1/2, z'
'-x+1/2, y+1/2, -z+1/2'
'-x, -y, -z'
'x, -y, z-1/2'
'-x+1/2, -y+1/2, -z'
'x+1/2, -y+1/2, z-1/2'

loop_
_atom_site_label
_atom_site_type_symbol
_atom_site_fract_x
_atom_site_fract_y
_atom_site_fract_z
_atom_site_U_iso_or_equiv
_atom_site_adp_type
_atom_site_occupancy
_atom_site_symmetry_multiplicity
_atom_site_calc_flag
_atom_site_refinement_flags
_atom_site_disorder_assembly
_atom_site_disorder_group
Re1 Re 0.26860(2) 0.42092(3) 0.24462(4) 0.02021(14) Uani 1 1 d . . .
Re2 Re 0.03524(2) 0.22942(3) 0.06653(4) 0.01951(14) Uani 1 1 d . . .
Br1 Br 0.23889(5) 0.46586(7) 0.05632(11) 0.0281(3) Uani 1 1 d . . .
Br2 Br 0.01644(5) 0.30004(7) -0.10382(11) 0.0262(3) Uani 1 1 d . . .
O1 O 0.3685(4) 0.5323(6) 0.3124(8) 0.046(3) Uani 1 1 d . . .
O1S O 0.1432(4) 0.4032(6) 0.4303(8) 0.046(3) Uani 1 1 d . . .
H1S H 0.1153 0.4100 0.3774 0.068 Uiso 1 1 calc R . .
O2 O 0.2017(4) 0.5615(6) 0.2609(8) 0.042(3) Uiso 1 1 d . . .
O3 O 0.3001(4) 0.3674(6) 0.4632(8) 0.040(3) Uani 1 1 d . . .
O4 O -0.0816(4) 0.1735(5) -0.0168(7) 0.034(2) Uani 1 1 d . . .
O5 O 0.0605(4) 0.1493(5) 0.2647(8) 0.039(3) Uani 1 1 d . . .
O6 O -0.0023(4) 0.3762(5) 0.1422(7) 0.032(2) Uani 1 1 d . . .
O7 O 0.1673(3) 0.2912(5) 0.2836(7) 0.027(2) Uani 1 1 d . . .
N2 N 0.1207(4) 0.2527(5) 0.1091(8) 0.017(2) Uani 1 1 d . . .
N3 N 0.1968(4) 0.1981(6) 0.0931(8) 0.019(2) Uani 1 1 d . . .
N1 N 0.2093(4) 0.3221(5) 0.1799(7) 0.017(2) Uani 1 1 d . . .
N5 N 0.0595(4) 0.1322(5) 0.0005(7) 0.016(2) Uani 1 1 d . . .
N6 N 0.1174(4) 0.4227(6) 0.2347(9) 0.028(3) Uani 1 1 d . . .
N4 N 0.3133(4) 0.3291(5) 0.2127(7) 0.017(2) Uani 1 1 d . . .
C1 C 0.1560(5) 0.3105(7) 0.1828(10) 0.022(3) Uani 1 1 d . . .
C1S C 0.1407(8) 0.3298(9) 0.4720(14) 0.069(6) Uani 1 1 d . . .
H1S1 H 0.1752 0.3031 0.4955 0.103 Uiso 1 1 calc R . .
H1S2 H 0.1127 0.2976 0.4216 0.103 Uiso 1 1 calc R . .
H1S3 H 0.1325 0.3380 0.5277 0.103 Uiso 1 1 calc R . .
C2 C 0.1445(5) 0.1998(7) 0.0769(9) 0.019(3) Uani 1 1 d . . .
C3 C 0.2252(5) 0.2636(7) 0.1417(9) 0.019(3) Uani 1 1 d . . .
C4 C 0.1258(5) 0.3922(6) 0.1618(11) 0.023(3) Uani 1 1 d . . .
C5 C 0.1077(5) 0.4310(7) 0.0703(11) 0.030(3) Uani 1 1 d . . .
H5 H 0.1143 0.4081 0.0198 0.035 Uiso 1 1 calc R . .
C6 C 0.0811(5) 0.5004(8) 0.0520(12) 0.037(4) Uani 1 1 d . . .
H6 H 0.0697 0.5263 -0.0097 0.044 Uiso 1 1 calc R . .
C7 C 0.0712(6) 0.5318(9) 0.1261(13) 0.046(4) Uani 1 1 d . . .
H7 H 0.0518 0.5794 0.1150 0.055 Uiso 1 1 calc R . .
C8 C 0.0898(6) 0.4934(8) 0.2186(13) 0.043(4) Uani 1 1 d . . .
H8 H 0.0835 0.5157 0.2698 0.052 Uiso 1 1 calc R . .
C9 C 0.1095(5) 0.1327(7) 0.0125(9) 0.021(3) Uani 1 1 d . . .
C10 C 0.1303(5) 0.0743(7) -0.0296(9) 0.022(3) Uani 1 1 d . . .
H10 H 0.1661 0.0777 -0.0198 0.026 Uiso 1 1 calc R . .
C11 C 0.0971(6) 0.0116(7) -0.0857(10) 0.026(3) Uani 1 1 d . . .
H11 H 0.1099 -0.0280 -0.1135 0.031 Uiso 1 1 calc R . .
C12 C 0.0436(5) 0.0110(7) -0.0985(10) 0.027(3) Uani 1 1 d . . .
H12 H 0.0198 -0.0298 -0.1344 0.032 Uiso 1 1 calc R . .
C13 C 0.0267(5) 0.0723(7) -0.0565(9) 0.027(3) Uani 1 1 d . . .
H13 H -0.0095 0.0725 -0.0682 0.033 Uiso 1 1 calc R . .
C14 C 0.2845(5) 0.2658(7) 0.1591(9) 0.019(3) Uani 1 1 d . . .
C15 C 0.3065(5) 0.2069(6) 0.1230(9) 0.016(3) Uani 1 1 d . . .
H15 H 0.2847 0.1653 0.0840 0.020 Uiso 1 1 calc R . .
C16 C 0.3614(5) 0.2106(7) 0.1457(10) 0.023(3) Uani 1 1 d . . .
H16 H 0.3772 0.1711 0.1235 0.028 Uiso 1 1 calc R . .
C17 C 0.3911(5) 0.2731(7) 0.2011(10) 0.025(3) Uani 1 1 d . . .
H17 H 0.4278 0.2770 0.2168 0.030 Uiso 1 1 calc R . .
C18 C 0.3669(5) 0.3324(7) 0.2351(9) 0.022(3) Uani 1 1 d . . .
H18 H 0.3880 0.3746 0.2738 0.026 Uiso 1 1 calc R . .
C19 C 0.1959(5) 0.2174(7) 0.3247(10) 0.029(3) Uani 1 1 d . . .
H19A H 0.2013 0.2111 0.3929 0.043 Uiso 1 1 calc R . .
H19B H 0.2307 0.2186 0.3242 0.043 Uiso 1 1 calc R . .
H19C H 0.1749 0.1734 0.2844 0.043 Uiso 1 1 calc R . .
C20 C 0.3291(6) 0.4916(8) 0.2894(11) 0.033(4) Uani 1 1 d . . .
C21 C 0.2253(6) 0.5066(8) 0.2551(12) 0.038(4) Uani 1 1 d . . .
C22 C 0.2887(5) 0.3875(8) 0.3803(13) 0.031(4) Uani 1 1 d . . .
C23 C -0.0374(6) 0.1983(7) 0.0166(12) 0.032(4) Uani 1 1 d . . .
C24 C 0.0517(5) 0.1776(7) 0.1906(11) 0.019(3) Uani 1 1 d . . .
C25 C 0.0130(5) 0.3211(7) 0.1156(9) 0.017(3) Uani 1 1 d . . .

loop_
_atom_site_aniso_label
_atom_site_aniso_U_11
_atom_site_aniso_U_22
_atom_site_aniso_U_33
_atom_site_aniso_U_23
_atom_site_aniso_U_13
_atom_site_aniso_U_12
Re1 0.0194(3) 0.0191(3) 0.0230(3) -0.0057(2) 0.0104(2) -0.0024(2)
Re2 0.0145(3) 0.0201(3) 0.0243(3) 0.0007(2) 0.0091(2) 0.0004(2)
Br1 0.0319(8) 0.0233(7) 0.0311(9) 0.0023(6) 0.0161(7) 0.0039(6)
Br2 0.0219(7) 0.0291(7) 0.0269(8) 0.0014(6) 0.0105(7) 0.0025(6)
O1 0.044(7) 0.042(6) 0.060(8) -0.028(6) 0.032(6) -0.021(5)
O1S 0.055(8) 0.045(7) 0.038(7) -0.010(5) 0.021(6) -0.010(5)
O3 0.040(7) 0.044(7) 0.036(7) -0.004(5) 0.017(6) 0.002(5)
O4 0.034(6) 0.029(6) 0.039(7) 0.000(5) 0.016(6) -0.005(5)
O5 0.024(6) 0.033(6) 0.061(8) 0.007(6) 0.022(6) 0.010(4)
O6 0.027(6) 0.038(6) 0.032(6) 0.005(5) 0.014(5) 0.011(5)
O7 0.028(5) 0.028(5) 0.020(6) 0.000(4) 0.007(5) -0.003(4)
N2 0.017(6) 0.016(6) 0.028(7) 0.002(5) 0.018(5) 0.002(4)
N3 0.015(6) 0.021(6) 0.025(7) -0.003(5) 0.012(5) 0.003(5)
N1 0.012(5) 0.016(6) 0.025(7) -0.010(5) 0.010(5) 0.000(4)
N5 0.016(6) 0.016(5) 0.013(6) 0.001(4) 0.004(5) 0.000(4)
N6 0.024(6) 0.024(6) 0.038(8) -0.017(6) 0.017(6) -0.003(5)
N4 0.015(6) 0.019(6) 0.014(6) 0.002(5) 0.003(5) -0.003(4)
C1 0.018(7) 0.031(8) 0.020(8) -0.014(6) 0.010(7) -0.002(6)
C1S 0.122(18) 0.038(10) 0.075(15) 0.017(9) 0.070(14) 0.009(10)
C2 0.024(7) 0.010(6) 0.017(8) 0.007(5) 0.005(6) 0.002(5)
C3 0.017(7) 0.026(7) 0.016(7) 0.014(6) 0.009(6) -0.001(6)
C4 0.023(7) 0.002(6) 0.044(10) -0.002(6) 0.015(7) -0.006(5)
C5 0.028(8) 0.023(8) 0.040(10) 0.000(7) 0.018(8) -0.004(6)
C6 0.028(8) 0.023(8) 0.060(12) 0.005(8) 0.020(9) 0.006(6)
C7 0.050(11) 0.026(9) 0.063(13) -0.002(9) 0.028(10) 0.004(8)
C8 0.033(9) 0.031(9) 0.068(14) -0.022(9) 0.024(10) 0.000(7)
C9 0.022(8) 0.018(7) 0.019(8) 0.007(6) 0.006(6) 0.006(6)
C10 0.026(7) 0.029(7) 0.017(8) 0.005(6) 0.015(7) 0.006(6)
C11 0.047(9) 0.013(7) 0.024(9) 0.000(6) 0.022(8) 0.001(6)
C12 0.016(7) 0.023(7) 0.036(9) 0.004(6) 0.006(7) 0.008(6)
C13 0.020(7) 0.029(8) 0.019(8) 0.005(6) -0.003(6) -0.007(6)
C14 0.023(7) 0.014(6) 0.015(7) 0.008(6) 0.004(6) -0.002(6)
C15 0.016(7) 0.008(6) 0.024(8) 0.000(5) 0.008(6) -0.008(5)
C16 0.024(8) 0.018(7) 0.030(9) 0.009(6) 0.015(7) 0.010(6)
C17 0.013(7) 0.020(7) 0.039(9) 0.006(7) 0.010(7) 0.003(6)
C18 0.017(7) 0.027(7) 0.019(8) 0.006(6) 0.007(6) -0.009(6)
C19 0.037(9) 0.013(7) 0.040(10) 0.001(6) 0.021(8) -0.001(6)
C20 0.040(9) 0.024(8) 0.036(10) -0.008(7) 0.018(8) 0.000(7)
C21 0.037(9) 0.024(8) 0.055(11) -0.005(8) 0.023(9) -0.006(7)
C22 0.011(7) 0.032(8) 0.048(11) -0.008(8) 0.012(8) 0.002(6)
C23 0.023(8) 0.020(7) 0.056(11) 0.007(7) 0.021(8) 0.001(6)
C24 0.016(7) 0.017(7) 0.029(9) 0.000(6) 0.015(7) -0.002(5)
C25 0.008(6) 0.017(7) 0.023(8) 0.002(6) 0.005(6) -0.003(5)

loop_
_atom_type_symbol
_atom_type_description
_atom_type_scat_dispersion_real
_atom_type_scat_dispersion_imag
_atom_type_scat_source
C C 0.0033 0.0016 'International Tables Vol C Tables 4.2.6.8 and 6.1.1.4'
H H 0.0000 0.0000 'International Tables Vol C Tables 4.2.6.8 and 6.1.1.4'
N N 0.0061 0.0033 'International Tables Vol C Tables 4.2.6.8 and 6.1.1.4'
O O 0.0106 0.0060 'International Tables Vol C Tables 4.2.6.8 and 6.1.1.4'
Br Br -0.2901 2.4595 'International Tables Vol C Tables 4.2.6.8 and 6.1.1.4'
Re Re -1.0185 7.2310 'International Tables Vol C Tables 4.2.6.8 and 6.1.1.4'

loop_
_geom_angle_atom_site_label_1
_geom_angle_atom_site_label_2
_geom_angle_atom_site_label_3
_geom_angle
_geom_angle_site_symmetry_1
_geom_angle_site_symmetry_3
_geom_angle_publ_flag
C20 Re1 C21 89.1(5) . . ?
C20 Re1 C22 91.4(6) . . ?
C21 Re1 C22 91.5(6) . . ?
C20 Re1 N4 91.4(5) . . ?
C21 Re1 N4 172.6(5) . . ?
C22 Re1 N4 95.8(5) . . ?
C20 Re1 N1 166.8(4) . . ?
C21 Re1 N1 103.4(5) . . ?
C22 Re1 N1 92.4(5) . . ?
N4 Re1 N1 75.7(3) . . ?
C20 Re1 Br1 89.7(4) . . ?
C21 Re1 Br1 88.1(5) . . ?
C22 Re1 Br1 178.8(4) . . ?
N4 Re1 Br1 84.5(3) . . ?
N1 Re1 Br1 86.5(3) . . ?
C23 Re2 C24 90.0(6) . . ?
C23 Re2 C25 84.6(5) . . ?
C24 Re2 C25 88.5(5) . . ?
C23 Re2 N5 96.0(5) . . ?
C24 Re2 N5 96.3(4) . . ?
C25 Re2 N5 175.2(4) . . ?
C23 Re2 N2 171.4(5) . . ?
C24 Re2 N2 92.8(4) . . ?
C25 Re2 N2 103.6(4) . . ?
N5 Re2 N2 75.6(3) . . ?
C23 Re2 Br2 92.0(4) . . ?
C24 Re2 Br2 177.7(3) . . ?
C25 Re2 Br2 92.8(4) . . ?
N5 Re2 Br2 82.5(2) . . ?
N2 Re2 Br2 85.1(3) . . ?
C1 O7 C19 117.2(9) . . ?
C2 N2 C1 116.7(10) . . ?
C2 N2 Re2 115.1(8) . . ?
C1 N2 Re2 127.1(7) . . ?
C2 N3 C3 113.0(10) . . ?
C3 N1 C1 116.2(9) . . ?
C3 N1 Re1 115.1(7) . . ?
C1 N1 Re1 128.5(7) . . ?
C9 N5 C13 116.8(11) . . ?
C9 N5 Re2 117.2(8) . . ?
C13 N5 Re2 125.8(8) . . ?
C4 N6 C8 119.0(13) . . ?
C14 N4 C18 117.3(10) . . ?
C14 N4 Re1 116.9(8) . . ?
C18 N4 Re1 125.7(8) . . ?
O7 C1 N2 113.2(10) . . ?
O7 C1 N1 108.0(10) . . ?
N2 C1 N1 113.2(9) . . ?
O7 C1 C4 104.7(9) . . ?
N2 C1 C4 108.7(10) . . ?
N1 C1 C4 108.7(10) . . ?
N2 C2 N3 128.2(11) . . ?
N2 C2 C9 117.0(11) . . ?
N3 C2 C9 114.8(10) . . ?
N1 C3 N3 128.0(10) . . ?
N1 C3 C14 116.8(11) . . ?
N3 C3 C14 115.0(10) . . ?
N6 C4 C5 120.8(12) . . ?
N6 C4 C1 117.0(12) . . ?
C5 C4 C1 122.2(12) . . ?
C6 C5 C4 122.0(14) . . ?
C5 C6 C7 117.9(15) . . ?
C6 C7 C8 120.3(14) . . ?
N6 C8 C7 120.0(14) . . ?
N5 C9 C10 123.3(11) . . ?
N5 C9 C2 115.0(10) . . ?
C10 C9 C2 121.8(11) . . ?
C11 C10 C9 119.8(12) . . ?
C10 C11 C12 116.9(12) . . ?
C13 C12 C11 118.8(12) . . ?
N5 C13 C12 124.3(12) . . ?
N4 C14 C15 123.2(11) . . ?
N4 C14 C3 114.4(10) . . ?
C15 C14 C3 122.4(11) . . ?
C14 C15 C16 119.4(11) . . ?
C17 C16 C15 118.2(11) . . ?
C16 C17 C18 120.5(11) . . ?
N4 C18 C17 121.4(11) . . ?
O1 C20 Re1 174.3(11) . . ?
O2 C21 Re1 175.5(12) . . ?
O3 C22 Re1 178.9(12) . . ?
O4 C23 Re2 174.9(11) . . ?
O5 C24 Re2 177.4(11) . . ?
O6 C25 Re2 177.5(11) . . ?

loop_
_geom_bond_atom_site_label_1
_geom_bond_atom_site_label_2
_geom_bond_distance
_geom_bond_site_symmetry_2
_geom_bond_publ_flag
Re1 C20 1.901(14) . ?
Re1 C21 1.914(14) . ?
Re1 C22 1.915(17) . ?
Re1 N4 2.150(9) . ?
Re1 N1 2.214(9) . ?
Re1 Br1 2.6403(15) . ?
Re2 C23 1.863(14) . ?
Re2 C24 1.895(14) . ?
Re2 C25 1.914(12) . ?
Re2 N5 2.155(9) . ?
Re2 N2 2.176(9) . ?
Re2 Br2 2.6209(15) . ?
O1 C20 1.192(15) . ?
O1S C1S 1.392(16) . ?
O2 C21 1.153(14) . ?
O3 C22 1.172(16) . ?
O4 C23 1.164(14) . ?
O5 C24 1.118(14) . ?
O6 C25 1.155(13) . ?
O7 C1 1.420(14) . ?
O7 C19 1.444(13) . ?
N2 C2 1.312(14) . ?
N2 C1 1.453(15) . ?
N3 C2 1.348(14) . ?
N3 C3 1.351(15) . ?
N1 C3 1.302(14) . ?
N1 C1 1.499(14) . ?
N5 C9 1.305(14) . ?
N5 C13 1.358(14) . ?
N6 C4 1.308(15) . ?
N6 C8 1.368(16) . ?
N4 C14 1.346(14) . ?
N4 C18 1.358(14) . ?
C1 C4 1.557(16) . ?
C2 C9 1.507(16) . ?
C3 C14 1.533(16) . ?
C4 C5 1.378(18) . ?
C5 C6 1.335(16) . ?
C6 C7 1.353(19) . ?
C7 C8 1.39(2) . ?
C9 C10 1.413(16) . ?
C10 C11 1.393(17) . ?
C11 C12 1.395(16) . ?
C12 C13 1.386(17) . ?
C14 C15 1.384(15) . ?
C15 C16 1.394(15) . ?
C16 C17 1.352(16) . ?
C17 C18 1.412(16) . ?
